data_1558190
loop_
_publ_author_name
'Bender, Desiree N.'
'Lough, Alan J.'
'Wylie, R. Stephen'
'Gossage, Robert A.'
'Foucher, Daniel A.'

_publ_section_title
;
 Preparation and DFT Studies of \k2C,N-Hypercoordinated Oxazoline
 Organotins: Monomer Constructs for Stable Polystannanes
;
_journal_issue 5
_journal_name_full Inorganics
_journal_page_first 35
_journal_paper_doi 10.3390/inorganics8050035
_journal_volume 8
_journal_year 2020
_chemical_formula_moiety 'C18 H19 Br2 N O Sn'
_chemical_formula_sum 'C18 H19 Br2 N O Sn'
_chemical_formula_weight 543.85
_space_group_crystal_system triclinic
_space_group_IT_number 2
_space_group_name_Hall '-P 1'
_space_group_name_H-M_alt 'P -1'
_atom_sites_solution_hydrogens geom
_atom_sites_solution_primary direct
_audit_creation_method SHELXL-2018/3
_cell_angle_alpha 93.059(2)
_cell_angle_beta 101.936(2)
_cell_angle_gamma 108.325(2)
_cell_formula_units_Z 2
_cell_length_a 8.4530(5)
_cell_length_b 10.2368(5)
_cell_length_c 11.7987(7)
_cell_measurement_reflns_used 9971
_cell_measurement_temperature 150(2)
_cell_measurement_theta_max 27.43
_cell_measurement_theta_min 2.76
_cell_volume 940.50(9)
_computing_cell_refinement APEX3
_computing_data_collection 'APEX3 (Bruker, 2018)'
_computing_data_reduction 'SAINT (Bruker, 2014)'
_computing_molecular_graphics 'PLATON (Spek, 2009)'
_computing_publication_material 'SHELXTL (Sheldrick, 2008)'
_computing_structure_refinement 'SHELXL-2018/3 (Sheldrick, 2015b)'
_computing_structure_solution 'SHELXT 2014/5 (Sheldrick, 2015a)'
_diffrn_ambient_temperature 150(2)
_diffrn_measured_fraction_theta_full 0.993
_diffrn_measured_fraction_theta_max 0.994
_diffrn_measurement_device_type 'Bruker Kappa APEX-DUO PHOTON II'
_diffrn_measurement_method '\f and \w scans'
_diffrn_radiation_type MoK\a
_diffrn_radiation_wavelength 0.71073
_diffrn_reflns_av_R_equivalents 0.0304
_diffrn_reflns_av_unetI/netI 0.0159
_diffrn_reflns_Laue_measured_fraction_full 0.993
_diffrn_reflns_Laue_measured_fraction_max 0.994
_diffrn_reflns_limit_h_max 10
_diffrn_reflns_limit_h_min -10
_diffrn_reflns_limit_k_max 13
_diffrn_reflns_limit_k_min -13
_diffrn_reflns_limit_l_max 15
_diffrn_reflns_limit_l_min -15
_diffrn_reflns_number 43074
_diffrn_reflns_point_group_measured_fraction_full 0.993
_diffrn_reflns_point_group_measured_fraction_max 0.994
_diffrn_reflns_theta_full 25.242
_diffrn_reflns_theta_max 27.500
_diffrn_reflns_theta_min 1.779
_diffrn_source 'sealed tube with Bruker Triumph monochromator'
_exptl_absorpt_coefficient_mu 5.610
_exptl_absorpt_correction_T_max 0.7456
_exptl_absorpt_correction_T_min 0.5696
_exptl_absorpt_correction_type multi-scan
_exptl_absorpt_process_details 'SADABS (Krause et al., 2015)'
_exptl_crystal_colour colourless
_exptl_crystal_density_diffrn 1.920
_exptl_crystal_description Shard
_exptl_crystal_F_000 524
_exptl_crystal_size_max 0.250
_exptl_crystal_size_mid 0.220
_exptl_crystal_size_min 0.150
_refine_diff_density_max 0.542
_refine_diff_density_min -0.494
_refine_diff_density_rms 0.071
_refine_ls_extinction_method none
_refine_ls_goodness_of_fit_ref 1.115
_refine_ls_hydrogen_treatment constr
_refine_ls_matrix_type full
_refine_ls_number_parameters 210
_refine_ls_number_reflns 4285
_refine_ls_number_restraints 0
_refine_ls_restrained_S_all 1.115
_refine_ls_R_factor_all 0.0250
_refine_ls_R_factor_gt 0.0183
_refine_ls_shift/su_max 0.001
_refine_ls_shift/su_mean 0.000
_refine_ls_structure_factor_coef Fsqd
_refine_ls_weighting_details 'w=1/[\s^2^(Fo^2^)+(0.0042P)^2^+1.1095P] where P=(Fo^2^+2Fc^2^)/3'
_refine_ls_weighting_scheme calc
_refine_ls_wR_factor_gt 0.0358
_refine_ls_wR_factor_ref 0.0387
_reflns_Friedel_coverage 0.000
_reflns_number_gt 3851
_reflns_number_total 4285
_reflns_threshold_expression 'I > 2\s(I)'
_cod_data_source_file d2046_a_11.cif
_cod_data_source_block d2046_a
_cod_database_code 1558190
_shelx_shelxl_version_number 2018/3
_shelx_space_group_comment
; 
The symmetry employed for this shelxl refinement is uniquely defined 
by the following loop, which should always be used as a source of 
symmetry information in preference to the above space-group names. 
They are only intended as comments. 
;
_shelx_estimated_absorpt_t_min 0.334
_shelx_estimated_absorpt_t_max 0.487

loop_
_space_group_symop_operation_xyz
'x, y, z'
'-x, -y, -z'

loop_
_atom_site_label
_atom_site_type_symbol
_atom_site_fract_x
_atom_site_fract_y
_atom_site_fract_z
_atom_site_U_iso_or_equiv
_atom_site_adp_type
_atom_site_occupancy
_atom_site_site_symmetry_order
_atom_site_calc_flag
_atom_site_refinement_flags_posn
_atom_site_refinement_flags_adp
_atom_site_refinement_flags_occupancy
_atom_site_disorder_assembly
_atom_site_disorder_group
Sn1 Sn 0.37496(2) 0.33861(2) 0.31213(2) 0.02113(4) Uani 1 1 d . . . . .
Br1 Br 0.70150(3) 0.43279(2) 0.42350(2) 0.02948(6) Uani 1 1 d . . . . .
Br2 Br 0.42870(3) 0.16421(2) 0.17989(2) 0.02932(6) Uani 1 1 d . . . . .
O1 O -0.1479(2) 0.02708(17) 0.16191(17) 0.0395(4) Uani 1 1 d . . . . .
N1 N 0.0757(2) 0.22388(18) 0.21513(16) 0.0248(4) Uani 1 1 d . . . . .
C1 C 0.2729(3) 0.2462(2) 0.4501(2) 0.0286(5) Uani 1 1 d . . . . .
H1A H 0.364938 0.271759 0.522739 0.034 Uiso 1 1 calc R U . . .
H1B H 0.182493 0.283473 0.463409 0.034 Uiso 1 1 calc R U . . .
C2 C 0.1988(3) 0.0918(2) 0.4245(2) 0.0280(5) Uani 1 1 d . . . . .
C3 C 0.2578(4) 0.0119(3) 0.5034(2) 0.0365(6) Uani 1 1 d . . . . .
H3A H 0.349248 0.056431 0.569315 0.044 Uiso 1 1 calc R U . . .
C4 C 0.1858(4) -0.1314(3) 0.4878(3) 0.0444(7) Uani 1 1 d . . . . .
H4A H 0.228080 -0.183993 0.542877 0.053 Uiso 1 1 calc R U . . .
C5 C 0.0537(4) -0.1975(3) 0.3933(3) 0.0435(7) Uani 1 1 d . . . . .
H5A H 0.003764 -0.295673 0.383641 0.052 Uiso 1 1 calc R U . . .
C6 C -0.0069(3) -0.1221(2) 0.3120(2) 0.0369(6) Uani 1 1 d . . . . .
H6A H -0.098342 -0.168316 0.246496 0.044 Uiso 1 1 calc R U . . .
C7 C 0.0667(3) 0.0234(2) 0.3262(2) 0.0290(5) Uani 1 1 d . . . . .
C8 C 0.0033(3) 0.0992(2) 0.2355(2) 0.0282(5) Uani 1 1 d . . . . .
C9 C -0.0335(3) 0.2529(2) 0.1107(2) 0.0277(5) Uani 1 1 d . . . . .
C10 C -0.1860(3) 0.1158(3) 0.0778(3) 0.0397(6) Uani 1 1 d . . . . .
H10A H -0.294282 0.132091 0.081763 0.048 Uiso 1 1 calc R U . . .
H10B H -0.197320 0.073764 -0.002208 0.048 Uiso 1 1 calc R U . . .
C11 C -0.0918(3) 0.3731(3) 0.1426(3) 0.0434(6) Uani 1 1 d . . . . .
H11A H -0.174859 0.383907 0.075530 0.065 Uiso 1 1 calc R U . . .
H11B H 0.007459 0.458553 0.164220 0.065 Uiso 1 1 calc R U . . .
H11C H -0.145588 0.354363 0.208773 0.065 Uiso 1 1 calc R U . . .
C12 C 0.0607(3) 0.2800(3) 0.0132(2) 0.0429(6) Uani 1 1 d . . . . .
H12A H -0.016582 0.290680 -0.057324 0.064 Uiso 1 1 calc R U . . .
H12B H 0.099414 0.201775 -0.003251 0.064 Uiso 1 1 calc R U . . .
H12C H 0.160194 0.365127 0.037184 0.064 Uiso 1 1 calc R U . . .
C13 C 0.3981(3) 0.5264(2) 0.23693(17) 0.0197(4) Uani 1 1 d . . . . .
C14 C 0.5031(3) 0.5586(2) 0.15840(19) 0.0257(4) Uani 1 1 d . . . . .
H14A H 0.551719 0.493261 0.133809 0.031 Uiso 1 1 calc R U . . .
C15 C 0.5367(3) 0.6859(2) 0.1161(2) 0.0297(5) Uani 1 1 d . . . . .
H15A H 0.607108 0.707133 0.061909 0.036 Uiso 1 1 calc R U . . .
C16 C 0.4677(3) 0.7818(2) 0.1529(2) 0.0287(5) Uani 1 1 d . . . . .
H16A H 0.492284 0.869482 0.124611 0.034 Uiso 1 1 calc R U . . .
C17 C 0.3634(3) 0.7508(2) 0.2304(2) 0.0272(5) Uani 1 1 d . . . . .
H17A H 0.315662 0.816797 0.255116 0.033 Uiso 1 1 calc R U . . .
C18 C 0.3281(3) 0.6229(2) 0.27235(18) 0.0239(4) Uani 1 1 d . . . . .
H18A H 0.255837 0.601463 0.325447 0.029 Uiso 1 1 calc R U . . .

loop_
_atom_site_aniso_label
_atom_site_aniso_U_11
_atom_site_aniso_U_22
_atom_site_aniso_U_33
_atom_site_aniso_U_23
_atom_site_aniso_U_13
_atom_site_aniso_U_12
Sn1 0.02355(7) 0.01464(7) 0.02370(8) 0.00329(5) 0.00723(6) 0.00309(5)
Br1 0.02740(11) 0.02197(11) 0.03347(12) 0.00435(9) 0.00006(9) 0.00486(9)
Br2 0.02746(11) 0.02382(11) 0.03634(13) -0.00320(9) 0.01188(9) 0.00643(9)
O1 0.0243(8) 0.0275(9) 0.0558(12) -0.0010(8) 0.0057(8) -0.0029(7)
N1 0.0210(9) 0.0213(9) 0.0308(10) -0.0010(7) 0.0110(7) 0.0031(7)
C1 0.0353(12) 0.0234(11) 0.0257(11) 0.0018(9) 0.0129(10) 0.0046(9)
C2 0.0343(12) 0.0218(11) 0.0338(12) 0.0070(9) 0.0225(10) 0.0078(9)
C3 0.0478(15) 0.0320(13) 0.0377(14) 0.0119(10) 0.0233(12) 0.0146(11)
C4 0.0627(18) 0.0306(13) 0.0578(18) 0.0207(13) 0.0377(16) 0.0227(13)
C5 0.0574(17) 0.0182(11) 0.0679(19) 0.0107(12) 0.0442(16) 0.0107(11)
C6 0.0364(13) 0.0217(11) 0.0551(16) -0.0010(11) 0.0289(12) 0.0025(10)
C7 0.0293(11) 0.0188(10) 0.0420(13) 0.0027(9) 0.0223(10) 0.0035(9)
C8 0.0197(10) 0.0227(11) 0.0403(13) -0.0054(9) 0.0135(9) 0.0020(8)
C9 0.0180(10) 0.0294(12) 0.0313(12) -0.0022(9) 0.0024(9) 0.0049(9)
C10 0.0224(11) 0.0346(14) 0.0535(16) -0.0060(12) 0.0027(11) 0.0037(10)
C11 0.0293(13) 0.0335(14) 0.0623(18) -0.0046(12) 0.0000(12) 0.0119(11)
C12 0.0273(12) 0.0638(18) 0.0311(13) 0.0061(12) 0.0034(10) 0.0083(12)
C13 0.0192(9) 0.0169(9) 0.0191(10) 0.0035(7) 0.0036(8) 0.0012(7)
C14 0.0234(10) 0.0265(11) 0.0289(11) 0.0040(9) 0.0110(9) 0.0077(9)
C15 0.0249(11) 0.0326(12) 0.0308(12) 0.0115(10) 0.0126(9) 0.0034(9)
C16 0.0250(11) 0.0223(11) 0.0339(12) 0.0109(9) 0.0032(9) 0.0021(9)
C17 0.0283(11) 0.0221(11) 0.0306(12) 0.0040(9) 0.0037(9) 0.0094(9)
C18 0.0256(11) 0.0234(10) 0.0234(10) 0.0042(8) 0.0092(9) 0.0067(8)

loop_
_atom_type_symbol
_atom_type_description
_atom_type_scat_dispersion_real
_atom_type_scat_dispersion_imag
_atom_type_scat_source
C C 0.0033 0.0016 'International Tables Vol C Tables 4.2.6.8 and 6.1.1.4'
H H 0.0000 0.0000 'International Tables Vol C Tables 4.2.6.8 and 6.1.1.4'
N N 0.0061 0.0033 'International Tables Vol C Tables 4.2.6.8 and 6.1.1.4'
O O 0.0106 0.0060 'International Tables Vol C Tables 4.2.6.8 and 6.1.1.4'
Br Br -0.2901 2.4595 'International Tables Vol C Tables 4.2.6.8 and 6.1.1.4'
Sn Sn -0.6537 1.4246 'International Tables Vol C Tables 4.2.6.8 and 6.1.1.4'

loop_
_geom_angle_atom_site_label_1
_geom_angle_atom_site_label_2
_geom_angle_atom_site_label_3
_geom_angle
_geom_angle_site_symmetry_1
_geom_angle_site_symmetry_3
_geom_angle_publ_flag
C1 Sn1 C13 136.53(8) . . ?
C1 Sn1 N1 78.24(8) . . ?
C13 Sn1 N1 95.47(7) . . ?
C1 Sn1 Br2 111.35(6) . . ?
C13 Sn1 Br2 110.78(6) . . ?
N1 Sn1 Br2 84.68(4) . . ?
C1 Sn1 Br1 98.03(7) . . ?
C13 Sn1 Br1 91.39(5) . . ?
N1 Sn1 Br1 172.89(4) . . ?
Br2 Sn1 Br1 91.148(9) . . ?
C8 O1 C10 107.31(18) . . ?
C8 N1 C9 108.96(18) . . ?
C8 N1 Sn1 117.61(15) . . ?
C9 N1 Sn1 131.21(13) . . ?
C2 C1 Sn1 112.32(15) . . ?
C2 C1 H1A 109.1 . . ?
Sn1 C1 H1A 109.1 . . ?
C2 C1 H1B 109.1 . . ?
Sn1 C1 H1B 109.1 . . ?
H1A C1 H1B 107.9 . . ?
C3 C2 C7 118.3(2) . . ?
C3 C2 C1 118.9(2) . . ?
C7 C2 C1 122.7(2) . . ?
C4 C3 C2 121.3(3) . . ?
C4 C3 H3A 119.4 . . ?
C2 C3 H3A 119.4 . . ?
C5 C4 C3 120.2(3) . . ?
C5 C4 H4A 119.9 . . ?
C3 C4 H4A 119.9 . . ?
C4 C5 C6 120.3(2) . . ?
C4 C5 H5A 119.9 . . ?
C6 C5 H5A 119.9 . . ?
C5 C6 C7 120.0(3) . . ?
C5 C6 H6A 120.0 . . ?
C7 C6 H6A 120.0 . . ?
C2 C7 C6 119.9(2) . . ?
C2 C7 C8 121.82(19) . . ?
C6 C7 C8 118.3(2) . . ?
N1 C8 O1 116.2(2) . . ?
N1 C8 C7 128.5(2) . . ?
O1 C8 C7 115.29(19) . . ?
N1 C9 C11 110.27(19) . . ?
N1 C9 C12 110.53(18) . . ?
C11 C9 C12 111.9(2) . . ?
N1 C9 C10 101.97(19) . . ?
C11 C9 C10 111.06(19) . . ?
C12 C9 C10 110.7(2) . . ?
O1 C10 C9 105.59(19) . . ?
O1 C10 H10A 110.6 . . ?
C9 C10 H10A 110.6 . . ?
O1 C10 H10B 110.6 . . ?
C9 C10 H10B 110.6 . . ?
H10A C10 H10B 108.8 . . ?
C9 C11 H11A 109.5 . . ?
C9 C11 H11B 109.5 . . ?
H11A C11 H11B 109.5 . . ?
C9 C11 H11C 109.5 . . ?
H11A C11 H11C 109.5 . . ?
H11B C11 H11C 109.5 . . ?
C9 C12 H12A 109.5 . . ?
C9 C12 H12B 109.5 . . ?
H12A C12 H12B 109.5 . . ?
C9 C12 H12C 109.5 . . ?
H12A C12 H12C 109.5 . . ?
H12B C12 H12C 109.5 . . ?
C18 C13 C14 119.37(19) . . ?
C18 C13 Sn1 122.49(15) . . ?
C14 C13 Sn1 117.78(15) . . ?
C15 C14 C13 120.1(2) . . ?
C15 C14 H14A 119.9 . . ?
C13 C14 H14A 119.9 . . ?
C16 C15 C14 120.1(2) . . ?
C16 C15 H15A 120.0 . . ?
C14 C15 H15A 120.0 . . ?
C17 C16 C15 120.2(2) . . ?
C17 C16 H16A 119.9 . . ?
C15 C16 H16A 119.9 . . ?
C16 C17 C18 119.9(2) . . ?
C16 C17 H17A 120.0 . . ?
C18 C17 H17A 120.0 . . ?
C13 C18 C17 120.26(19) . . ?
C13 C18 H18A 119.9 . . ?
C17 C18 H18A 119.9 . . ?

loop_
_geom_bond_atom_site_label_1
_geom_bond_atom_site_label_2
_geom_bond_distance
_geom_bond_site_symmetry_2
_geom_bond_publ_flag
Sn1 C1 2.127(2) . ?
Sn1 C13 2.1302(19) . ?
Sn1 N1 2.4245(18) . ?
Sn1 Br2 2.5167(3) . ?
Sn1 Br1 2.6394(3) . ?
O1 C8 1.346(3) . ?
O1 C10 1.436(3) . ?
N1 C8 1.289(3) . ?
N1 C9 1.484(3) . ?
C1 C2 1.494(3) . ?
C1 H1A 0.9900 . ?
C1 H1B 0.9900 . ?
C2 C3 1.388(3) . ?
C2 C7 1.403(3) . ?
C3 C4 1.386(4) . ?
C3 H3A 0.9500 . ?
C4 C5 1.370(4) . ?
C4 H4A 0.9500 . ?
C5 C6 1.379(4) . ?
C5 H5A 0.9500 . ?
C6 C7 1.408(3) . ?
C6 H6A 0.9500 . ?
C7 C8 1.465(3) . ?
C9 C11 1.519(3) . ?
C9 C12 1.520(3) . ?
C9 C10 1.542(3) . ?
C10 H10A 0.9900 . ?
C10 H10B 0.9900 . ?
C11 H11A 0.9800 . ?
C11 H11B 0.9800 . ?
C11 H11C 0.9800 . ?
C12 H12A 0.9800 . ?
C12 H12B 0.9800 . ?
C12 H12C 0.9800 . ?
C13 C18 1.388(3) . ?
C13 C14 1.394(3) . ?
C14 C15 1.386(3) . ?
C14 H14A 0.9500 . ?
C15 C16 1.383(3) . ?
C15 H15A 0.9500 . ?
C16 C17 1.380(3) . ?
C16 H16A 0.9500 . ?
C17 C18 1.390(3) . ?
C17 H17A 0.9500 . ?
C18 H18A 0.9500 . ?

loop_
_geom_torsion_atom_site_label_1
_geom_torsion_atom_site_label_2
_geom_torsion_atom_site_label_3
_geom_torsion_atom_site_label_4
_geom_torsion
_geom_torsion_site_symmetry_1
_geom_torsion_site_symmetry_2
_geom_torsion_site_symmetry_3
_geom_torsion_site_symmetry_4
_geom_torsion_publ_flag
Sn1 C1 C2 C3 124.64(19) . . . . ?
Sn1 C1 C2 C7 -58.1(3) . . . . ?
C7 C2 C3 C4 -1.6(3) . . . . ?
C1 C2 C3 C4 175.7(2) . . . . ?
C2 C3 C4 C5 0.0(4) . . . . ?
C3 C4 C5 C6 0.9(4) . . . . ?
C4 C5 C6 C7 -0.1(4) . . . . ?
C3 C2 C7 C6 2.4(3) . . . . ?
C1 C2 C7 C6 -174.9(2) . . . . ?
C3 C2 C7 C8 -176.7(2) . . . . ?
C1 C2 C7 C8 6.1(3) . . . . ?
C5 C6 C7 C2 -1.5(3) . . . . ?
C5 C6 C7 C8 177.5(2) . . . . ?
C9 N1 C8 O1 -0.4(3) . . . . ?
Sn1 N1 C8 O1 -165.38(14) . . . . ?
C9 N1 C8 C7 177.3(2) . . . . ?
Sn1 N1 C8 C7 12.3(3) . . . . ?
C10 O1 C8 N1 -0.2(3) . . . . ?
C10 O1 C8 C7 -178.19(19) . . . . ?
C2 C7 C8 N1 17.4(3) . . . . ?
C6 C7 C8 N1 -161.6(2) . . . . ?
C2 C7 C8 O1 -164.8(2) . . . . ?
C6 C7 C8 O1 16.1(3) . . . . ?
C8 N1 C9 C11 118.8(2) . . . . ?
Sn1 N1 C9 C11 -79.0(2) . . . . ?
C8 N1 C9 C12 -117.0(2) . . . . ?
Sn1 N1 C9 C12 45.2(3) . . . . ?
C8 N1 C9 C10 0.7(2) . . . . ?
Sn1 N1 C9 C10 162.95(15) . . . . ?
C8 O1 C10 C9 0.6(2) . . . . ?
N1 C9 C10 O1 -0.8(2) . . . . ?
C11 C9 C10 O1 -118.3(2) . . . . ?
C12 C9 C10 O1 116.8(2) . . . . ?
C18 C13 C14 C15 -0.1(3) . . . . ?
Sn1 C13 C14 C15 -173.39(17) . . . . ?
C13 C14 C15 C16 0.8(3) . . . . ?
C14 C15 C16 C17 -0.9(3) . . . . ?
C15 C16 C17 C18 0.4(3) . . . . ?
C14 C13 C18 C17 -0.4(3) . . . . ?
Sn1 C13 C18 C17 172.53(16) . . . . ?
C16 C17 C18 C13 0.3(3) . . . . ?
